data_4035885
loop_
_publ_author_name
'Chang, Meng-Yang'
'Chen, Han-Yu'
'Tsai, Yu-Lin'

_publ_section_title
;
 Temperature-Controlled Desulfonylative Condensation of \a-Sulfonyl
 o-Hydroxyacetophenones and 2-Formyl Azaarenes: Synthesis of Azaaryl
 Aurones and Flavones.
;
_journal_issue 1
_journal_name_full 'The Journal of organic chemistry'
_journal_page_first 326
_journal_page_last 337
_journal_paper_doi 10.1021/acs.joc.8b02857
_journal_volume 84
_journal_year 2019
_chemical_formula_sum 'C18 H11 N O2'
_chemical_formula_weight 273.28
_space_group_crystal_system monoclinic
_space_group_IT_number 14
_space_group_name_Hall '-P 2ybc'
_space_group_name_H-M_alt 'P 1 21/c 1'
_atom_sites_solution_hydrogens geom
_audit_creation_method SHELXL-2014/6
_cell_angle_alpha 90
_cell_angle_beta 92.388(3)
_cell_angle_gamma 90
_cell_formula_units_Z 4
_cell_length_a 20.0319(11)
_cell_length_b 5.2142(3)
_cell_length_c 12.3896(7)
_cell_measurement_reflns_used 2849
_cell_measurement_temperature 100(2)
_cell_measurement_theta_max 26.3520
_cell_measurement_theta_min 3.0534
_cell_volume 1292.97(13)
_computing_cell_refinement 'SAINT V8.34A (Bruker AXS Inc., 2013)'
_computing_data_collection 'Bruker APEX2'
_computing_data_reduction 'SAINT V8.34A (Bruker AXS Inc., 2013)'
_computing_molecular_graphics 'Bruker SHELXTL'
_computing_publication_material 'Bruker SHELXTL'
_computing_structure_refinement 'SHELXL-2014/6 (Sheldrick, 2014)'
_diffrn_ambient_temperature 100(2)
_diffrn_detector_area_resol_mean 8.3333
_diffrn_measured_fraction_theta_full 0.999
_diffrn_measured_fraction_theta_max 0.995
_diffrn_measurement_device_type 'Bruker APEX-II CCD'
_diffrn_measurement_method '\f and \w scans'
_diffrn_radiation_type MoK\a
_diffrn_radiation_wavelength 0.71073
_diffrn_reflns_av_R_equivalents 0.0403
_diffrn_reflns_av_unetI/netI 0.0393
_diffrn_reflns_Laue_measured_fraction_full 0.999
_diffrn_reflns_Laue_measured_fraction_max 0.995
_diffrn_reflns_limit_h_max 25
_diffrn_reflns_limit_h_min -24
_diffrn_reflns_limit_k_max 6
_diffrn_reflns_limit_k_min -5
_diffrn_reflns_limit_l_max 15
_diffrn_reflns_limit_l_min -15
_diffrn_reflns_number 10384
_diffrn_reflns_point_group_measured_fraction_full 0.999
_diffrn_reflns_point_group_measured_fraction_max 0.995
_diffrn_reflns_theta_full 25.242
_diffrn_reflns_theta_max 26.399
_diffrn_reflns_theta_min 2.035
_exptl_absorpt_coefficient_mu 0.092
_exptl_absorpt_correction_T_max 0.9485
_exptl_absorpt_correction_T_min 0.7269
_exptl_absorpt_correction_type multi-scan
_exptl_absorpt_process_details 'SADABS V2014/4 (Bruker AXS Inc.)'
_exptl_crystal_colour Colorless
_exptl_crystal_density_diffrn 1.404
_exptl_crystal_density_meas ?
_exptl_crystal_density_method 'not measured'
_exptl_crystal_description Lump
_exptl_crystal_F_000 568
_exptl_crystal_size_max 0.22
_exptl_crystal_size_mid 0.16
_exptl_crystal_size_min 0.15
_refine_diff_density_max 0.234
_refine_diff_density_min -0.218
_refine_diff_density_rms 0.046
_refine_ls_extinction_method none
_refine_ls_goodness_of_fit_ref 1.037
_refine_ls_hydrogen_treatment constr
_refine_ls_matrix_type full
_refine_ls_number_parameters 190
_refine_ls_number_reflns 2646
_refine_ls_number_restraints 0
_refine_ls_restrained_S_all 1.037
_refine_ls_R_factor_all 0.0547
_refine_ls_R_factor_gt 0.0416
_refine_ls_shift/su_max 0.000
_refine_ls_shift/su_mean 0.000
_refine_ls_structure_factor_coef Fsqd
_refine_ls_weighting_details 'w=1/[\s^2^(Fo^2^)+(0.0554P)^2^+0.2137P] where P=(Fo^2^+2Fc^2^)/3'
_refine_ls_weighting_scheme calc
_refine_ls_wR_factor_gt 0.0979
_refine_ls_wR_factor_ref 0.1064
_reflns_Friedel_coverage 0.000
_reflns_number_gt 2140
_reflns_number_total 2646
_reflns_threshold_expression 'I > 2\s(I)'
_cod_data_source_file jo8b02857_si_001.cif
_cod_data_source_block 180147LT
_cod_depositor_comments
;
The following automatic conversions were performed:

data item '_exptl_crystal_density_meas' value 'not measured' was
changed to '?' -- the value is perceived as not measured.

Automatic conversion script
Id: cif_fix_values 6909 2019-04-08 15:41:33Z antanas 
;
_cod_original_sg_symbol_H-M 'P 21/c'
_cod_database_code 4035885
_shelx_space_group_comment
;
The symmetry employed for this shelxl refinement is uniquely defined
by the following loop, which should always be used as a source of
symmetry information in preference to the above space-group names.
They are only intended as comments.
;
_shelxl_version_number 2014/6

loop_
_space_group_symop_operation_xyz
'x, y, z'
'-x, y+1/2, -z+1/2'
'-x, -y, -z'
'x, -y-1/2, z-1/2'

loop_
_atom_site_label
_atom_site_type_symbol
_atom_site_fract_x
_atom_site_fract_y
_atom_site_fract_z
_atom_site_U_iso_or_equiv
_atom_site_adp_type
_atom_site_occupancy
_atom_site_site_symmetry_order
_atom_site_calc_flag
_atom_site_refinement_flags_posn
_atom_site_refinement_flags_adp
O1 O 0.31041(5) 0.36891(18) 0.76668(8) 0.0191(3) Uani 1 1 d . .
O2 O 0.35871(5) 0.2658(2) 1.03964(8) 0.0272(3) Uani 1 1 d . .
N1 N 0.18177(6) -0.2756(2) 0.82996(9) 0.0187(3) Uani 1 1 d . .
C1 C 0.42726(7) 0.9004(3) 0.74370(12) 0.0227(3) Uani 1 1 d . .
H1 H 0.4414 1.0266 0.6943 0.027 Uiso 1 1 calc R U
C2 C 0.37846(7) 0.7271(3) 0.71010(12) 0.0206(3) Uani 1 1 d . .
H3 H 0.3592 0.7290 0.6387 0.025 Uiso 1 1 calc R U
C3 C 0.35932(6) 0.5517(3) 0.78580(11) 0.0171(3) Uani 1 1 d . .
C4 C 0.30381(7) 0.2352(3) 0.86215(11) 0.0180(3) Uani 1 1 d . .
C5 C 0.26246(7) 0.0378(3) 0.87328(11) 0.0191(3) Uani 1 1 d . .
H9 H 0.2608 -0.0300 0.9443 0.023 Uiso 1 1 calc R U
C6 C 0.21934(7) -0.0892(3) 0.79184(11) 0.0174(3) Uani 1 1 d . .
C7 C 0.21969(7) -0.0259(3) 0.68018(11) 0.0201(3) Uani 1 1 d . .
H7 H 0.2476 0.1075 0.6557 0.024 Uiso 1 1 calc R U
C8 C 0.17947(7) -0.1591(3) 0.60903(11) 0.0208(3) Uani 1 1 d . .
H8 H 0.1791 -0.1190 0.5342 0.025 Uiso 1 1 calc R U
C9 C 0.13833(7) -0.3563(3) 0.64619(12) 0.0202(3) Uani 1 1 d . .
C10 C 0.09480(7) -0.5036(3) 0.57788(12) 0.0253(4) Uani 1 1 d . .
H6 H 0.0918 -0.4685 0.5026 0.030 Uiso 1 1 calc R U
C11 C 0.05722(7) -0.6954(3) 0.61912(13) 0.0282(4) Uani 1 1 d . .
H2 H 0.0282 -0.7929 0.5724 0.034 Uiso 1 1 calc R U
C12 C 0.45639(7) 0.8957(3) 0.84810(12) 0.0236(4) Uani 1 1 d . .
H11 H 0.4904 1.0157 0.8679 0.028 Uiso 1 1 calc R U
C13 C 0.43614(7) 0.7182(3) 0.92272(12) 0.0220(3) Uani 1 1 d . .
H10 H 0.4557 0.7145 0.9939 0.026 Uiso 1 1 calc R U
C14 C 0.38623(7) 0.5446(3) 0.89073(11) 0.0187(3) Uani 1 1 d . .
C15 C 0.35165(7) 0.3409(3) 0.94651(11) 0.0193(3) Uani 1 1 d . .
C16 C 0.14143(7) -0.4099(3) 0.75869(12) 0.0195(3) Uani 1 1 d . .
C17 C 0.06110(7) -0.7496(3) 0.73028(14) 0.0272(4) Uani 1 1 d . .
H5 H 0.0350 -0.8845 0.7581 0.033 Uiso 1 1 calc R U
C18 C 0.10216(7) -0.6097(3) 0.79892(12) 0.0228(3) Uani 1 1 d . .
H4 H 0.1042 -0.6475 0.8740 0.027 Uiso 1 1 calc R U

loop_
_atom_site_aniso_label
_atom_site_aniso_U_11
_atom_site_aniso_U_22
_atom_site_aniso_U_33
_atom_site_aniso_U_23
_atom_site_aniso_U_13
_atom_site_aniso_U_12
O1 0.0270(5) 0.0207(5) 0.0098(5) 0.0018(4) 0.0010(4) -0.0032(4)
O2 0.0423(6) 0.0293(6) 0.0099(5) 0.0011(5) -0.0015(4) -0.0046(5)
N1 0.0238(6) 0.0193(6) 0.0130(6) -0.0005(5) 0.0011(5) 0.0012(5)
C1 0.0293(8) 0.0209(8) 0.0186(8) 0.0002(6) 0.0073(6) 0.0007(6)
C2 0.0268(7) 0.0219(8) 0.0134(7) 0.0003(6) 0.0027(6) 0.0012(6)
C3 0.0210(7) 0.0177(8) 0.0127(7) -0.0029(6) 0.0029(5) 0.0015(5)
C4 0.0257(7) 0.0197(8) 0.0089(7) 0.0008(6) 0.0031(5) 0.0026(6)
C5 0.0260(7) 0.0222(8) 0.0091(7) 0.0003(6) 0.0026(5) 0.0018(6)
C6 0.0222(7) 0.0176(8) 0.0126(7) -0.0001(6) 0.0022(5) 0.0024(6)
C7 0.0245(7) 0.0214(8) 0.0144(7) 0.0015(6) 0.0034(5) 0.0003(6)
C8 0.0292(8) 0.0242(8) 0.0092(7) 0.0002(6) 0.0013(6) 0.0050(6)
C9 0.0227(7) 0.0219(8) 0.0160(8) -0.0029(6) -0.0006(6) 0.0052(6)
C10 0.0290(8) 0.0281(8) 0.0185(8) -0.0062(7) -0.0037(6) 0.0056(6)
C11 0.0266(8) 0.0276(9) 0.0299(9) -0.0088(7) -0.0052(7) 0.0015(6)
C12 0.0254(8) 0.0225(8) 0.0231(8) -0.0058(7) 0.0027(6) -0.0033(6)
C13 0.0266(7) 0.0239(8) 0.0155(8) -0.0042(6) 0.0014(6) -0.0001(6)
C14 0.0244(7) 0.0193(8) 0.0124(7) -0.0015(6) 0.0020(5) 0.0028(6)
C15 0.0266(7) 0.0193(8) 0.0121(7) -0.0021(6) 0.0026(6) 0.0031(6)
C16 0.0213(7) 0.0210(8) 0.0162(8) -0.0024(6) 0.0012(6) 0.0035(6)
C17 0.0253(8) 0.0213(8) 0.0352(10) -0.0004(7) 0.0021(7) -0.0012(6)
C18 0.0248(7) 0.0229(8) 0.0208(8) 0.0015(6) 0.0023(6) 0.0013(6)

loop_
_atom_type_symbol
_atom_type_description
_atom_type_scat_dispersion_real
_atom_type_scat_dispersion_imag
_atom_type_scat_source
C C 0.0033 0.0016 'International Tables Vol C Tables 4.2.6.8 and 6.1.1.4'
H H 0.0000 0.0000 'International Tables Vol C Tables 4.2.6.8 and 6.1.1.4'
N N 0.0061 0.0033 'International Tables Vol C Tables 4.2.6.8 and 6.1.1.4'
O O 0.0106 0.0060 'International Tables Vol C Tables 4.2.6.8 and 6.1.1.4'

loop_
_geom_angle_atom_site_label_1
_geom_angle_atom_site_label_2
_geom_angle_atom_site_label_3
_geom_angle
C3 O1 C4 107.07(10)
C6 N1 C16 118.31(12)
C2 C1 C12 122.01(14)
C2 C1 H1 119.0
C12 C1 H1 119.0
C3 C2 C1 116.28(13)
C3 C2 H3 121.9
C1 C2 H3 121.9
C2 C3 O1 123.91(12)
C2 C3 C14 123.25(13)
O1 C3 C14 112.82(12)
C5 C4 O1 124.04(12)
C5 C4 C15 126.60(13)
O1 C4 C15 109.32(11)
C4 C5 C6 129.18(13)
C4 C5 H9 115.4
C6 C5 H9 115.4
N1 C6 C7 122.79(13)
N1 C6 C5 114.46(12)
C7 C6 C5 122.69(13)
C8 C7 C6 119.01(14)
C8 C7 H7 120.5
C6 C7 H7 120.5
C7 C8 C9 120.03(13)
C7 C8 H8 120.0
C9 C8 H8 120.0
C8 C9 C10 123.72(14)
C8 C9 C16 117.55(12)
C10 C9 C16 118.73(14)
C11 C10 C9 120.63(14)
C11 C10 H6 119.7
C9 C10 H6 119.7
C10 C11 C17 120.39(14)
C10 C11 H2 119.8
C17 C11 H2 119.8
C13 C12 C1 120.58(13)
C13 C12 H11 119.7
C1 C12 H11 119.7
C12 C13 C14 118.16(13)
C12 C13 H10 120.9
C14 C13 H10 120.9
C3 C14 C13 119.70(13)
C3 C14 C15 106.85(12)
C13 C14 C15 133.44(13)
O2 C15 C14 130.01(13)
O2 C15 C4 126.06(13)
C14 C15 C4 103.93(12)
N1 C16 C18 118.33(13)
N1 C16 C9 122.30(13)
C18 C16 C9 119.36(13)
C18 C17 C11 120.61(15)
C18 C17 H5 119.7
C11 C17 H5 119.7
C17 C18 C16 120.27(14)
C17 C18 H4 119.9
C16 C18 H4 119.9

loop_
_geom_bond_atom_site_label_1
_geom_bond_atom_site_label_2
_geom_bond_distance
O1 C3 1.3803(16)
O1 C4 1.3841(17)
O2 C15 1.2211(17)
N1 C6 1.3280(18)
N1 C16 1.3651(17)
C1 C2 1.383(2)
C1 C12 1.397(2)
C1 H1 0.9500
C2 C3 1.376(2)
C2 H3 0.9500
C3 C14 1.3869(19)
C4 C5 1.332(2)
C4 C15 1.4937(19)
C5 C6 1.4595(18)
C5 H9 0.9500
C6 C7 1.4227(19)
C7 C8 1.360(2)
C7 H7 0.9500
C8 C9 1.407(2)
C8 H8 0.9500
C9 C10 1.4158(19)
C9 C16 1.420(2)
C10 C11 1.364(2)
C10 H6 0.9500
C11 C17 1.405(2)
C11 H2 0.9500
C12 C13 1.381(2)
C12 H11 0.9500
C13 C14 1.394(2)
C13 H10 0.9500
C14 C15 1.458(2)
C16 C18 1.409(2)
C17 C18 1.369(2)
C17 H5 0.9500
C18 H4 0.9500
